data_2207609
loop_
_publ_author_name
'Stein, Irena'
'Ruschewitz, Uwe'

_publ_section_title
;
 Poly[diaqua-\m~4~-acetylenedicarboxylato-zinc(II)]
;
_journal_coeditor_code NC6056
_journal_issue 12
_journal_name_full 'Acta Crystallographica Section E'
_journal_page_first m2680
_journal_page_last m2682
_journal_paper_doi 10.1107/S1600536805037797
_journal_volume 61
_journal_year 2005
_chemical_formula_iupac '[Zn (C4O 4) (H2 O)2]'
_chemical_formula_moiety 'C4 H4 O6 Zn'
_chemical_formula_sum 'C4 H4 O6 Zn'
_chemical_formula_weight 213.44
_chemical_name_common 'Zinc acetylenedicarboxylate dihydrate'
_chemical_name_systematic
;
Poly[diaqua-\m~4~-acetylenedicarboxylato-zinc(II)]
;
_space_group_IT_number 15
_symmetry_cell_setting monoclinic
_symmetry_space_group_name_Hall '-C 2yc'
_symmetry_space_group_name_H-M 'C 1 2/c 1'
_atom_sites_solution_hydrogens difmap
_atom_sites_solution_primary direct
_atom_sites_solution_secondary difmap
_audit_creation_method SHELXL-97
_cell_angle_alpha 90.00
_cell_angle_beta 122.660(10)
_cell_angle_gamma 90.00
_cell_formula_units_Z 4
_cell_length_a 13.245(3)
_cell_length_b 7.223(2)
_cell_length_c 7.649(2)
_cell_measurement_reflns_used 2482
_cell_measurement_temperature 295(2)
_cell_measurement_theta_max 59.2
_cell_measurement_theta_min 6.3
_cell_volume 616.1(3)
_computing_cell_refinement X-AREA
_computing_data_collection 'X-AREA (Stoe & Cie, 2001)'
_computing_data_reduction X-AREA
_computing_molecular_graphics 'DIAMOND (Brandenburg, 2001)'
_computing_publication_material SHELXL97
_computing_structure_refinement 'SHELXL97 (Sheldrick, 1997)'
_computing_structure_solution 'SHELXS97 (Sheldrick, 1997)'
_diffrn_ambient_temperature 295(2)
_diffrn_measured_fraction_theta_full 0.994
_diffrn_measured_fraction_theta_max 0.994
_diffrn_measurement_device_type 'Stoe IPDS-II'
_diffrn_measurement_method \f
_diffrn_radiation_monochromator graphite
_diffrn_radiation_source 'fine-focus sealed tube'
_diffrn_radiation_type MoK\a
_diffrn_radiation_wavelength 0.71073
_diffrn_reflns_av_R_equivalents 0.0920
_diffrn_reflns_av_sigmaI/netI 0.0635
_diffrn_reflns_limit_h_max 18
_diffrn_reflns_limit_h_min -18
_diffrn_reflns_limit_k_max 10
_diffrn_reflns_limit_k_min -9
_diffrn_reflns_limit_l_max 10
_diffrn_reflns_limit_l_min -10
_diffrn_reflns_number 5711
_diffrn_reflns_theta_full 29.60
_diffrn_reflns_theta_max 29.60
_diffrn_reflns_theta_min 3.36
_diffrn_standards_decay_% 0
_diffrn_standards_interval_time 0
_diffrn_standards_number 0
_exptl_absorpt_coefficient_mu 3.963
_exptl_absorpt_correction_T_max 0.766
_exptl_absorpt_correction_T_min 0.690
_exptl_absorpt_correction_type numerical
_exptl_absorpt_process_details
;
[X-RED (Stoe & Cie, 2001); the crystal shape was optimized using X-SHAPE
(Stoe & Cie, 1999)]
;
_exptl_crystal_colour colourless
_exptl_crystal_density_diffrn 2.301
_exptl_crystal_density_method 'not measured'
_exptl_crystal_description cube
_exptl_crystal_F_000 424
_exptl_crystal_size_max 0.1
_exptl_crystal_size_mid 0.1
_exptl_crystal_size_min 0.07
_refine_diff_density_max 0.668
_refine_diff_density_min -1.295
_refine_ls_extinction_coef 0.0066(14)
_refine_ls_extinction_expression Fc^*^=kFc[1+0.001xFc^2^\l^3^/sin(2\q)]^-1/4^
_refine_ls_extinction_method SHELXL97
_refine_ls_goodness_of_fit_ref 1.020
_refine_ls_hydrogen_treatment refall
_refine_ls_matrix_type full
_refine_ls_number_parameters 61
_refine_ls_number_reflns 868
_refine_ls_number_restraints 2
_refine_ls_restrained_S_all 1.019
_refine_ls_R_factor_all 0.0832
_refine_ls_R_factor_gt 0.0416
_refine_ls_shift/su_max 0.000
_refine_ls_shift/su_mean 0.000
_refine_ls_structure_factor_coef Fsqd
_refine_ls_weighting_details 'calc w = 1/[\s^2^(Fo^2^)+(0.0395P)^2^+0.4994P] where P = (Fo^2^+2Fc^2^)/3'
_refine_ls_weighting_scheme calc
_refine_ls_wR_factor_gt 0.0795
_refine_ls_wR_factor_ref 0.0912
_reflns_number_gt 551
_reflns_number_total 868
_reflns_threshold_expression I>2\s(I)
_cod_data_source_file nc6056.cif
_cod_data_source_block I
_cod_original_sg_symbol_H-M 'C 2/c'
_cod_database_code 2207609
_cod_database_fobs_code 2207609

loop_
_symmetry_equiv_pos_as_xyz
'x, y, z'
'-x, y, -z+1/2'
'x+1/2, y+1/2, z'
'-x+1/2, y+1/2, -z+1/2'
'-x, -y, -z'
'x, -y, z-1/2'
'-x+1/2, -y+1/2, -z'
'x+1/2, -y+1/2, z-1/2'

loop_
_atom_site_label
_atom_site_fract_x
_atom_site_fract_y
_atom_site_fract_z
_atom_site_U_iso_or_equiv
_atom_site_adp_type
_atom_site_calc_flag
_atom_site_refinement_flags
_atom_site_occupancy
_atom_site_type_symbol
Zn1 0.2500 0.2500 0.5000 0.0237(2) Uani d S 1 Zn
O1 0.2284(3) 0.4834(5) 0.1010(5) 0.0347(8) Uani d . 1 O
O2 0.1289(3) 0.2856(4) 0.1802(4) 0.0240(7) Uani d . 1 O
O3 0.1068(3) 0.1323(5) 0.4968(6) 0.0335(8) Uani d D 1 O
C1 0.1413(4) 0.3825(6) 0.0557(6) 0.0237(8) Uani d . 1 C
C2 0.0415(4) 0.3751(6) -0.1614(7) 0.0263(9) Uani d . 1 C
H1 0.041(3) 0.177(8) 0.460(10) 0.06(2) Uiso d D 1 H
H2 0.133(6) 0.075(8) 0.605(6) 0.06(2) Uiso d D 1 H

loop_
_atom_site_aniso_label
_atom_site_aniso_U_11
_atom_site_aniso_U_22
_atom_site_aniso_U_33
_atom_site_aniso_U_12
_atom_site_aniso_U_13
_atom_site_aniso_U_23
Zn1 0.0214(4) 0.0285(4) 0.0179(3) 0.0001(4) 0.0086(3) -0.0010(4)
O1 0.0301(18) 0.0359(18) 0.0256(16) -0.0119(14) 0.0069(14) 0.0057(13)
O2 0.0231(15) 0.029(2) 0.0164(12) -0.0027(11) 0.0083(11) 0.0021(10)
O3 0.0234(19) 0.047(2) 0.0303(18) 0.0029(15) 0.0146(16) 0.0096(15)
C1 0.025(2) 0.0232(19) 0.0190(19) 0.0009(16) 0.0095(18) -0.0014(15)
C2 0.024(2) 0.032(2) 0.0210(18) -0.0029(17) 0.0108(17) 0.0018(17)

loop_
_atom_type_symbol
_atom_type_description
_atom_type_scat_dispersion_real
_atom_type_scat_dispersion_imag
_atom_type_scat_source
C C 0.0033 0.0016 'International Tables Vol C Tables 4.2.6.8 and 6.1.1.4'
H H 0.0000 0.0000 'International Tables Vol C Tables 4.2.6.8 and 6.1.1.4'
O O 0.0106 0.0060 'International Tables Vol C Tables 4.2.6.8 and 6.1.1.4'
Zn Zn 0.2839 1.4301 'International Tables Vol C Tables 4.2.6.8 and 6.1.1.4'

loop_
_geom_angle_atom_site_label_1
_geom_angle_atom_site_label_2
_geom_angle_atom_site_label_3
_geom_angle_site_symmetry_1
_geom_angle_site_symmetry_3
_geom_angle
_geom_angle_publ_flag
O3 Zn1 O3 7_556 . 180.0 ?
O3 Zn1 O2 7_556 7_556 85.24(13) ?
O3 Zn1 O2 . 7_556 94.76(13) ?
O3 Zn1 O2 7_556 . 94.76(13) ?
O3 Zn1 O2 . . 85.24(13) ?
O2 Zn1 O2 7_556 . 180.0 ?
O3 Zn1 O1 7_556 6_566 85.80(15) ?
O3 Zn1 O1 . 6_566 94.20(15) ?
O2 Zn1 O1 7_556 6_566 81.77(12) ?
O2 Zn1 O1 . 6_566 98.23(12) ?
O3 Zn1 O1 7_556 4_545 94.20(15) ?
O3 Zn1 O1 . 4_545 85.80(15) ?
O2 Zn1 O1 7_556 4_545 98.23(12) ?
O2 Zn1 O1 . 4_545 81.77(12) ?
O1 Zn1 O1 6_566 4_545 180.0 ?
C1 O1 Zn1 . 4 135.0(3) ?
C1 O2 Zn1 . . 128.3(3) ?
Zn1 O3 H1 . . 130(5) ?
Zn1 O3 H2 . . 108(5) ?
O1 C1 O2 . . 126.4(4) yes
O1 C1 C2 . . 118.1(4) yes
O2 C1 C2 . . 115.5(4) yes
C2 C2 C1 2_554 . 177.7(4) yes
H1 O3 H2 . . 110(7) yes

loop_
_geom_bond_atom_site_label_1
_geom_bond_atom_site_label_2
_geom_bond_site_symmetry_2
_geom_bond_distance
_geom_bond_publ_flag
Zn1 O3 7_556 2.067(3) yes
Zn1 O3 . 2.067(3) yes
Zn1 O2 7_556 2.094(3) yes
Zn1 O2 . 2.094(3) yes
Zn1 O1 6_566 2.151(3) yes
Zn1 O1 4_545 2.151(3) yes
O1 C1 . 1.245(5) yes
O1 Zn1 4 2.151(3) ?
O2 C1 . 1.262(5) yes
C1 C2 . 1.462(6) yes
C2 C2 2_554 1.199(9) yes
O3 H1 . 0.82(2) yes
O3 H2 . 0.81(2) yes

loop_
_geom_hbond_atom_site_label_D
_geom_hbond_atom_site_label_H
_geom_hbond_atom_site_label_A
_geom_hbond_site_symmetry_A
_geom_hbond_distance_DH
_geom_hbond_distance_HA
_geom_hbond_distance_DA
_geom_hbond_angle_DHA
O3 H1 O2 2 0.82(2) 2.06(2) 2.871(5) 171(7)
O3 H2 O1 7_556 0.81(2) 2.04(4) 2.771(5) 150(7)
